data_1555023
loop_
_publ_author_name
'Yang, Zhijia'
'Pi, Chao'
'Cui, Xiuling'
'Wu, Yangjie'

_publ_section_title
;
 One-pot synthesis of pyranoquinolin-1-ones via Rh(iii)-catalysed redox
 annulation of 3-carboxyquinolines and alkynes
;
_journal_issue 16
_journal_name_full 'Organic Chemistry Frontiers'
_journal_page_first 2897
_journal_paper_doi 10.1039/C9QO00710E
_journal_volume 6
_journal_year 2019
_chemical_formula_moiety 'C24 H17 N O2'
_chemical_formula_sum 'C24 H17 N O2'
_chemical_formula_weight 351.38
_space_group_crystal_system triclinic
_space_group_IT_number 2
_space_group_name_Hall '-P 1'
_space_group_name_H-M_alt 'P -1'
_atom_sites_solution_hydrogens geom
_atom_sites_solution_primary direct
_audit_creation_date 2018-01-29
_audit_creation_method
;
Olex2 1.2
(compiled 2017.08.10 svn.r3458 for OlexSys, GUI svn.r5381)
;
_audit_update_record
;
2018-06-19 deposited with the CCDC.	2019-06-27 downloaded from the CCDC.
;
_cell_angle_alpha 75.764(3)
_cell_angle_beta 84.604(3)
_cell_angle_gamma 89.194(3)
_cell_formula_units_Z 4
_cell_length_a 11.0804(3)
_cell_length_b 12.2799(5)
_cell_length_c 13.6018(4)
_cell_measurement_reflns_used 4823
_cell_measurement_temperature 293(2)
_cell_measurement_theta_max 29.2630
_cell_measurement_theta_min 3.7570
_cell_volume 1785.88(11)
_computing_cell_refinement
;
CrysAlisPro, Agilent Technologies,
Version 1.171.37.35 (release 13-08-2014 CrysAlis171 .NET)
(compiled Aug 13 2014,18:06:01)
;
_computing_data_collection
;
CrysAlisPro, Agilent Technologies,
Version 1.171.37.35 (release 13-08-2014 CrysAlis171 .NET)
(compiled Aug 13 2014,18:06:01)
;
_computing_data_reduction
;
CrysAlisPro, Agilent Technologies,
Version 1.171.37.35 (release 13-08-2014 CrysAlis171 .NET)
(compiled Aug 13 2014,18:06:01)
;
_computing_molecular_graphics 'Olex2 (Dolomanov et al., 2009)'
_computing_publication_material 'Olex2 (Dolomanov et al., 2009)'
_computing_structure_refinement 'ShelXL (Sheldrick, 2015)'
_computing_structure_solution 'ShelXS (Sheldrick, 2008)'
_diffrn_ambient_temperature 293(2)
_diffrn_detector 'CCD plate'
_diffrn_detector_area_resol_mean 16.2312
_diffrn_detector_type Eos
_diffrn_measured_fraction_theta_full 0.998
_diffrn_measured_fraction_theta_max 0.998
_diffrn_measurement_details
;
#__ type_ start__ end____ width___ exp.time_
  1 omega  -25.00   24.00   0.5000   10.5000
omega____ theta____ kappa____ phi______ frames
    -      -15.1755  -99.0000  -90.0000 98

#__ type_ start__ end____ width___ exp.time_
  2 omega  -49.00    3.00   0.5000   10.5000
omega____ theta____ kappa____ phi______ frames
    -       18.0661  -57.0000    0.0000 104

#__ type_ start__ end____ width___ exp.time_
  3 omega  -47.00   45.00   0.5000   10.5000
omega____ theta____ kappa____ phi______ frames
    -       18.0661  -77.0000  150.0000 184

#__ type_ start__ end____ width___ exp.time_
  4 omega  -24.00   57.00   0.5000   10.5000
omega____ theta____ kappa____ phi______ frames
    -       18.0661  -99.0000   60.0000 162

#__ type_ start__ end____ width___ exp.time_
  5 omega  -22.00    4.00   0.5000   10.5000
omega____ theta____ kappa____ phi______ frames
    -       18.0661  -99.0000  150.0000 52

#__ type_ start__ end____ width___ exp.time_
  6 omega    4.00   81.00   0.5000   10.5000
omega____ theta____ kappa____ phi______ frames
    -       18.0661   57.0000  -90.0000 154

#__ type_ start__ end____ width___ exp.time_
  7 omega   52.00   86.00   0.5000   10.5000
omega____ theta____ kappa____ phi______ frames
    -       18.0661   77.0000  -90.0000 68
;
_diffrn_measurement_device 'four-circle diffractometer'
_diffrn_measurement_device_type 'Xcalibur, Eos, Gemini'
_diffrn_measurement_method '\w scans'
_diffrn_orient_matrix_UB_11 -0.0168554000
_diffrn_orient_matrix_UB_12 -0.0471350000
_diffrn_orient_matrix_UB_13 -0.0172568000
_diffrn_orient_matrix_UB_21 -0.0564190000
_diffrn_orient_matrix_UB_22 0.0254176000
_diffrn_orient_matrix_UB_23 -0.0118962000
_diffrn_orient_matrix_UB_31 0.0258355000
_diffrn_orient_matrix_UB_32 0.0261471000
_diffrn_orient_matrix_UB_33 -0.0498054000
_diffrn_radiation_monochromator graphite
_diffrn_radiation_probe x-ray
_diffrn_radiation_type MoK\a
_diffrn_radiation_wavelength 0.71073
_diffrn_reflns_av_R_equivalents 0.0263
_diffrn_reflns_av_unetI/netI 0.0401
_diffrn_reflns_Laue_measured_fraction_full 0.998
_diffrn_reflns_Laue_measured_fraction_max 0.998
_diffrn_reflns_limit_h_max 9
_diffrn_reflns_limit_h_min -13
_diffrn_reflns_limit_k_max 15
_diffrn_reflns_limit_k_min -15
_diffrn_reflns_limit_l_max 16
_diffrn_reflns_limit_l_min -16
_diffrn_reflns_number 14984
_diffrn_reflns_point_group_measured_fraction_full 0.998
_diffrn_reflns_point_group_measured_fraction_max 0.998
_diffrn_reflns_theta_full 25.242
_diffrn_reflns_theta_max 26.372
_diffrn_reflns_theta_min 3.394
_diffrn_source 'Enhance (Mo) X-ray Source'
_exptl_absorpt_coefficient_mu 0.083
_exptl_absorpt_correction_T_max 1.00000
_exptl_absorpt_correction_T_min 0.93394
_exptl_absorpt_correction_type multi-scan
_exptl_absorpt_process_details
;
CrysAlisPro, Agilent Technologies,
Version 1.171.37.35 (release 13-08-2014 CrysAlis171 .NET)
(compiled Aug 13 2014,18:06:01)
Empirical absorption correction using spherical harmonics,
 implemented in SCALE3 ABSPACK scaling algorithm.
;
_exptl_crystal_colour colourless
_exptl_crystal_colour_primary colourless
_exptl_crystal_density_diffrn 1.307
_exptl_crystal_description prism
_exptl_crystal_F_000 736
_exptl_crystal_size_max 0.18
_exptl_crystal_size_mid 0.15
_exptl_crystal_size_min 0.1
_refine_diff_density_max 0.124
_refine_diff_density_min -0.208
_refine_diff_density_rms 0.038
_refine_ls_extinction_method none
_refine_ls_goodness_of_fit_ref 1.032
_refine_ls_hydrogen_treatment constr
_refine_ls_matrix_type full
_refine_ls_number_parameters 487
_refine_ls_number_reflns 7283
_refine_ls_number_restraints 0
_refine_ls_restrained_S_all 1.032
_refine_ls_R_factor_all 0.0668
_refine_ls_R_factor_gt 0.0441
_refine_ls_shift/su_max 0.000
_refine_ls_shift/su_mean 0.000
_refine_ls_structure_factor_coef Fsqd
_refine_ls_weighting_details 'w=1/[\s^2^(Fo^2^)+(0.0431P)^2^+0.0782P] where P=(Fo^2^+2Fc^2^)/3'
_refine_ls_weighting_scheme calc
_refine_ls_wR_factor_gt 0.0931
_refine_ls_wR_factor_ref 0.1062
_reflns_Friedel_coverage 0.000
_reflns_number_gt 5251
_reflns_number_total 7283
_reflns_threshold_expression 'I > 2\s(I)'
_cod_data_source_file c9qo00710e2.cif
_cod_data_source_block 20180140
_cod_database_code 1555023
_shelx_shelxl_version_number 2014/7
_chemical_oxdiff_formula C40H30N3O5
_shelx_space_group_comment
;
The symmetry employed for this shelxl refinement is uniquely defined
by the following loop, which should always be used as a source of
symmetry information in preference to the above space-group names.
They are only intended as comments.
;
_shelx_estimated_absorpt_t_max 0.992
_shelx_estimated_absorpt_t_min 0.985
_reflns_odcompleteness_completeness 99.77
_reflns_odcompleteness_iscentric 1
_reflns_odcompleteness_theta 26.32
_olex2_refinement_description
;
1. Fixed Uiso
 At 1.2 times of:
  All C(H) groups
2.a Ternary CH refined with riding coordinates:
 C10(H10), C11(H11), C10'(H10'), C11'(H11')
2.b Aromatic/amide H refined with riding coordinates:
 C1(H1), C2(H2), C3(H3), C4(H4), C7(H7), C14(H14), C15(H15), C16(H16),
 C17(H17), C18(H18), C20(H20), C21(H21), C22(H22), C23(H23), C24(H24), C1'(H1'),
  C2'(H2'), C3'(H3'), C4'(H4'), C7'(H7'), C14'(H14'), C15'(H15'), C16'(H16'),
 C17'(H17'), C18'(H18'), C20'(H20'), C21'(H21'), C22'(H22'), C23'(H23'),
 C24'(H24')
;
_olex2_submission_special_instructions 'No special instructions were received'

loop_
_space_group_symop_operation_xyz
'x, y, z'
'-x, -y, -z'

loop_
_atom_site_label
_atom_site_type_symbol
_atom_site_fract_x
_atom_site_fract_y
_atom_site_fract_z
_atom_site_U_iso_or_equiv
_atom_site_adp_type
_atom_site_occupancy
_atom_site_site_symmetry_order
_atom_site_calc_flag
_atom_site_refinement_flags_posn
C1 C 1.10045(14) 1.24885(14) 0.27298(12) 0.0511(4) Uani 1 1 d .
H1 H 1.1794 1.2489 0.2430 0.061 Uiso 1 1 calc R
C2 C 1.04656(15) 1.34779(14) 0.27783(12) 0.0544(4) Uani 1 1 d .
H2 H 1.0884 1.4152 0.2505 0.065 Uiso 1 1 calc R
C3 C 0.92803(16) 1.34848(14) 0.32391(12) 0.0565(4) Uani 1 1 d .
H3 H 0.8922 1.4165 0.3276 0.068 Uiso 1 1 calc R
C4 C 0.86474(15) 1.25110(14) 0.36332(13) 0.0557(4) Uani 1 1 d .
H4 H 0.7862 1.2532 0.3937 0.067 Uiso 1 1 calc R
C5 C 0.91694(13) 1.14694(13) 0.35865(11) 0.0443(4) Uani 1 1 d .
C6 C 1.03738(13) 1.14582(13) 0.31319(10) 0.0426(4) Uani 1 1 d .
C7 C 1.08776(13) 1.04050(14) 0.31152(11) 0.0470(4) Uani 1 1 d .
H7 H 1.1674 1.0357 0.2845 0.056 Uiso 1 1 calc R
C8 C 1.01926(13) 0.94523(13) 0.34968(11) 0.0429(4) Uani 1 1 d .
C9 C 0.89830(13) 0.95399(13) 0.39264(10) 0.0406(3) Uani 1 1 d .
C10 C 0.82558(13) 0.84651(12) 0.43602(11) 0.0410(3) Uani 1 1 d .
H10 H 0.8466 0.8163 0.5059 0.049 Uiso 1 1 calc R
C11 C 0.86626(13) 0.76005(13) 0.37489(11) 0.0431(4) Uani 1 1 d .
H11 H 0.8449 0.7879 0.3049 0.052 Uiso 1 1 calc R
C12 C 1.07303(15) 0.83421(14) 0.34862(12) 0.0502(4) Uani 1 1 d .
C13 C 0.68931(13) 0.86099(12) 0.44123(11) 0.0408(3) Uani 1 1 d .
C14 C 0.61926(15) 0.82534(15) 0.53249(12) 0.0552(4) Uani 1 1 d .
H14 H 0.6563 0.7938 0.5914 0.066 Uiso 1 1 calc R
C15 C 0.49467(16) 0.83584(17) 0.53766(15) 0.0688(5) Uani 1 1 d .
H15 H 0.4489 0.8115 0.6000 0.083 Uiso 1 1 calc R
C16 C 0.43771(15) 0.88161(15) 0.45223(15) 0.0623(5) Uani 1 1 d .
H16 H 0.3538 0.8881 0.4562 0.075 Uiso 1 1 calc R
C17 C 0.50619(15) 0.91782(14) 0.36044(14) 0.0561(4) Uani 1 1 d .
H17 H 0.4685 0.9491 0.3018 0.067 Uiso 1 1 calc R
C18 C 0.63142(14) 0.90783(13) 0.35504(12) 0.0495(4) Uani 1 1 d .
H18 H 0.6770 0.9329 0.2927 0.059 Uiso 1 1 calc R
C19 C 0.80997(13) 0.64523(13) 0.41851(11) 0.0416(3) Uani 1 1 d .
C20 C 0.71057(15) 0.61160(15) 0.37931(13) 0.0583(4) Uani 1 1 d .
H20 H 0.6800 0.6590 0.3229 0.070 Uiso 1 1 calc R
C21 C 0.65573(16) 0.50853(17) 0.42267(14) 0.0663(5) Uani 1 1 d .
H21 H 0.5878 0.4878 0.3960 0.080 Uiso 1 1 calc R
C22 C 0.70063(15) 0.43649(15) 0.50469(13) 0.0572(4) Uani 1 1 d .
H22 H 0.6637 0.3670 0.5337 0.069 Uiso 1 1 calc R
C23 C 0.80056(15) 0.46806(14) 0.54337(12) 0.0538(4) Uani 1 1 d .
H23 H 0.8322 0.4193 0.5984 0.065 Uiso 1 1 calc R
C24 C 0.85456(14) 0.57157(14) 0.50139(11) 0.0489(4) Uani 1 1 d .
H24 H 0.9218 0.5923 0.5290 0.059 Uiso 1 1 calc R
N1 N 0.84922(11) 1.05070(11) 0.39820(9) 0.0465(3) Uani 1 1 d .
O1 O 0.99724(9) 0.74427(9) 0.37264(8) 0.0525(3) Uani 1 1 d .
O2 O 1.17950(10) 0.81909(11) 0.32927(10) 0.0732(4) Uani 1 1 d .
C1' C 0.43921(14) 0.59639(14) 0.22879(11) 0.0492(4) Uani 1 1 d .
H1' H 0.3751 0.5735 0.2787 0.059 Uiso 1 1 calc R
C2' C 0.47704(15) 0.70538(15) 0.20364(12) 0.0531(4) Uani 1 1 d .
H2' H 0.4399 0.7563 0.2371 0.064 Uiso 1 1 calc R
C3' C 0.57208(14) 0.74110(14) 0.12722(13) 0.0525(4) Uani 1 1 d .
H3' H 0.5970 0.8160 0.1100 0.063 Uiso 1 1 calc R
C4' C 0.62876(13) 0.66740(13) 0.07762(12) 0.0468(4) Uani 1 1 d .
H4' H 0.6908 0.6929 0.0263 0.056 Uiso 1 1 calc R
C5' C 0.59383(12) 0.55320(12) 0.10369(10) 0.0389(3) Uani 1 1 d .
C6' C 0.49628(13) 0.51729(13) 0.17981(10) 0.0405(3) Uani 1 1 d .
C7' C 0.46092(13) 0.40406(13) 0.20212(11) 0.0447(4) Uani 1 1 d .
H7' H 0.3953 0.3779 0.2496 0.054 Uiso 1 1 calc R
C8' C 0.52335(12) 0.33198(12) 0.15381(10) 0.0393(3) Uani 1 1 d .
C9' C 0.62321(12) 0.37407(12) 0.08121(10) 0.0362(3) Uani 1 1 d .
C10' C 0.68837(12) 0.29030(12) 0.02989(10) 0.0370(3) Uani 1 1 d .
H10' H 0.6415 0.2839 -0.0261 0.044 Uiso 1 1 calc R
C11' C 0.68367(12) 0.17453(12) 0.10593(11) 0.0416(3) Uani 1 1 d .
H11' H 0.7266 0.1791 0.1646 0.050 Uiso 1 1 calc R
C12' C 0.48149(14) 0.21422(13) 0.17288(11) 0.0435(4) Uani 1 1 d .
C13' C 0.81684(12) 0.32210(11) -0.01588(10) 0.0365(3) Uani 1 1 d .
C14' C 0.90567(13) 0.34374(13) 0.04247(11) 0.0457(4) Uani 1 1 d .
H14' H 0.8861 0.3399 0.1113 0.055 Uiso 1 1 calc R
C15' C 1.02275(14) 0.37092(14) -0.00045(13) 0.0513(4) Uani 1 1 d .
H15' H 1.0814 0.3849 0.0396 0.062 Uiso 1 1 calc R
C16' C 1.05286(14) 0.37741(14) -0.10194(13) 0.0530(4) Uani 1 1 d .
H16' H 1.1314 0.3971 -0.1309 0.064 Uiso 1 1 calc R
C17' C 0.96649(14) 0.35469(14) -0.16060(12) 0.0515(4) Uani 1 1 d .
H17' H 0.9868 0.3583 -0.2292 0.062 Uiso 1 1 calc R
C18' C 0.84954(13) 0.32655(13) -0.11767(11) 0.0442(4) Uani 1 1 d .
H18' H 0.7920 0.3104 -0.1577 0.053 Uiso 1 1 calc R
C19' C 0.73686(14) 0.08108(13) 0.06257(12) 0.0453(4) Uani 1 1 d .
C20' C 0.83422(15) 0.02050(14) 0.10297(13) 0.0573(4) Uani 1 1 d .
H20' H 0.8680 0.0376 0.1575 0.069 Uiso 1 1 calc R
C21' C 0.88167(17) -0.06584(16) 0.06221(17) 0.0748(6) Uani 1 1 d .
H21' H 0.9466 -0.1072 0.0900 0.090 Uiso 1 1 calc R
C22' C 0.8329(2) -0.09028(16) -0.01907(19) 0.0816(7) Uani 1 1 d .
H22' H 0.8660 -0.1473 -0.0470 0.098 Uiso 1 1 calc R
C23' C 0.7358(2) -0.03113(16) -0.05937(16) 0.0736(6) Uani 1 1 d .
H23' H 0.7027 -0.0481 -0.1142 0.088 Uiso 1 1 calc R
C24' C 0.68758(16) 0.05352(14) -0.01827(13) 0.0594(4) Uani 1 1 d .
H24' H 0.6210 0.0928 -0.0451 0.071 Uiso 1 1 calc R
N1' N 0.65669(10) 0.48084(10) 0.05509(9) 0.0403(3) Uani 1 1 d .
O1' O 0.55756(9) 0.14069(9) 0.14133(8) 0.0494(3) Uani 1 1 d .
O2' O 0.38229(10) 0.18105(10) 0.21269(8) 0.0586(3) Uani 1 1 d .

loop_
_atom_site_aniso_label
_atom_site_aniso_U_11
_atom_site_aniso_U_22
_atom_site_aniso_U_33
_atom_site_aniso_U_23
_atom_site_aniso_U_13
_atom_site_aniso_U_12
C1 0.0421(9) 0.0571(11) 0.0529(10) -0.0122(8) -0.0009(7) -0.0043(8)
C2 0.0570(11) 0.0490(11) 0.0562(10) -0.0113(8) -0.0029(8) -0.0098(8)
C3 0.0615(12) 0.0456(10) 0.0650(11) -0.0206(8) -0.0001(8) -0.0005(8)
C4 0.0488(10) 0.0510(11) 0.0698(11) -0.0250(9) 0.0093(8) -0.0015(8)
C5 0.0419(9) 0.0474(10) 0.0453(9) -0.0167(7) 0.0010(6) -0.0015(7)
C6 0.0383(9) 0.0489(10) 0.0412(8) -0.0119(7) -0.0043(6) -0.0006(7)
C7 0.0340(8) 0.0573(11) 0.0487(9) -0.0127(8) 0.0001(6) 0.0032(7)
C8 0.0361(8) 0.0493(10) 0.0435(9) -0.0121(7) -0.0030(6) 0.0049(7)
C9 0.0385(8) 0.0472(9) 0.0377(8) -0.0143(7) -0.0027(6) 0.0021(7)
C10 0.0418(9) 0.0431(9) 0.0381(8) -0.0105(7) -0.0023(6) 0.0032(7)
C11 0.0375(8) 0.0466(9) 0.0453(9) -0.0117(7) -0.0051(6) 0.0082(7)
C12 0.0409(10) 0.0527(11) 0.0553(10) -0.0113(8) -0.0015(7) 0.0061(8)
C13 0.0411(9) 0.0367(9) 0.0448(9) -0.0129(7) 0.0017(6) -0.0001(6)
C14 0.0507(10) 0.0635(12) 0.0481(10) -0.0103(8) 0.0036(7) -0.0057(8)
C15 0.0497(11) 0.0866(15) 0.0662(12) -0.0181(10) 0.0146(9) -0.0118(10)
C16 0.0380(10) 0.0597(12) 0.0895(14) -0.0220(10) 0.0029(9) -0.0032(8)
C17 0.0492(10) 0.0473(10) 0.0715(12) -0.0115(8) -0.0126(8) 0.0054(8)
C18 0.0476(10) 0.0478(10) 0.0494(9) -0.0068(7) 0.0003(7) 0.0043(7)
C19 0.0409(9) 0.0423(9) 0.0434(8) -0.0140(7) -0.0061(6) 0.0080(7)
C20 0.0604(11) 0.0559(12) 0.0599(11) -0.0102(9) -0.0235(8) 0.0043(9)
C21 0.0617(12) 0.0662(13) 0.0755(13) -0.0208(10) -0.0186(9) -0.0090(10)
C22 0.0579(11) 0.0486(11) 0.0647(11) -0.0173(9) 0.0065(9) -0.0013(8)
C23 0.0571(11) 0.0501(11) 0.0493(10) -0.0042(8) -0.0033(8) 0.0133(8)
C24 0.0481(9) 0.0510(10) 0.0492(9) -0.0127(8) -0.0124(7) 0.0072(8)
N1 0.0427(8) 0.0452(8) 0.0532(8) -0.0191(6) 0.0066(6) -0.0016(6)
O1 0.0412(6) 0.0469(7) 0.0688(7) -0.0150(5) -0.0009(5) 0.0081(5)
O2 0.0402(7) 0.0643(9) 0.1093(10) -0.0158(7) 0.0063(6) 0.0116(6)
C1' 0.0452(9) 0.0604(11) 0.0447(9) -0.0183(8) -0.0036(7) 0.0087(8)
C2' 0.0520(10) 0.0551(11) 0.0606(11) -0.0277(9) -0.0142(8) 0.0145(8)
C3' 0.0457(10) 0.0447(10) 0.0710(11) -0.0185(8) -0.0158(8) 0.0077(8)
C4' 0.0383(9) 0.0428(10) 0.0584(10) -0.0099(7) -0.0072(7) 0.0027(7)
C5' 0.0316(8) 0.0427(9) 0.0432(8) -0.0105(7) -0.0083(6) 0.0058(6)
C6' 0.0367(8) 0.0467(9) 0.0394(8) -0.0124(7) -0.0066(6) 0.0062(7)
C7' 0.0372(8) 0.0523(10) 0.0426(9) -0.0097(7) 0.0024(6) 0.0012(7)
C8' 0.0335(8) 0.0448(9) 0.0384(8) -0.0082(6) -0.0029(6) 0.0000(6)
C9' 0.0296(7) 0.0413(9) 0.0377(8) -0.0087(6) -0.0055(6) 0.0025(6)
C10' 0.0325(8) 0.0412(9) 0.0375(8) -0.0102(6) -0.0030(6) 0.0010(6)
C11' 0.0351(8) 0.0423(9) 0.0459(8) -0.0083(7) -0.0022(6) -0.0002(6)
C12' 0.0399(9) 0.0468(10) 0.0419(8) -0.0094(7) 0.0018(7) -0.0022(7)
C13' 0.0326(8) 0.0327(8) 0.0435(8) -0.0094(6) -0.0001(6) 0.0039(6)
C14' 0.0395(9) 0.0521(10) 0.0481(9) -0.0175(7) -0.0042(7) 0.0021(7)
C15' 0.0361(9) 0.0518(10) 0.0684(11) -0.0178(8) -0.0092(7) 0.0009(7)
C16' 0.0329(9) 0.0495(10) 0.0706(12) -0.0077(8) 0.0065(8) 0.0044(7)
C17' 0.0446(10) 0.0561(11) 0.0504(9) -0.0116(8) 0.0074(7) 0.0084(8)
C18' 0.0397(9) 0.0471(10) 0.0468(9) -0.0135(7) -0.0039(7) 0.0045(7)
C19' 0.0423(9) 0.0358(9) 0.0525(9) -0.0038(7) 0.0039(7) -0.0003(7)
C20' 0.0477(10) 0.0495(11) 0.0656(11) -0.0004(8) 0.0046(8) 0.0043(8)
C21' 0.0536(12) 0.0496(12) 0.1051(16) 0.0010(11) 0.0189(11) 0.0112(9)
C22' 0.0829(16) 0.0423(12) 0.1121(18) -0.0232(11) 0.0411(13) -0.0060(11)
C23' 0.0868(15) 0.0529(12) 0.0845(14) -0.0304(10) 0.0122(11) -0.0099(11)
C24' 0.0642(12) 0.0488(11) 0.0680(11) -0.0193(9) -0.0066(9) 0.0016(8)
N1' 0.0337(7) 0.0411(8) 0.0454(7) -0.0099(6) -0.0027(5) 0.0026(5)
O1' 0.0421(6) 0.0428(7) 0.0600(7) -0.0113(5) 0.0089(5) -0.0040(5)
O2' 0.0428(7) 0.0585(8) 0.0714(8) -0.0169(6) 0.0138(5) -0.0111(5)

loop_
_atom_type_symbol
_atom_type_description
_atom_type_scat_dispersion_real
_atom_type_scat_dispersion_imag
_atom_type_scat_source
C C 0.0033 0.0016 'International Tables Vol C Tables 4.2.6.8 and 6.1.1.4'
H H 0.0000 0.0000 'International Tables Vol C Tables 4.2.6.8 and 6.1.1.4'
N N 0.0061 0.0033 'International Tables Vol C Tables 4.2.6.8 and 6.1.1.4'
O O 0.0106 0.0060 'International Tables Vol C Tables 4.2.6.8 and 6.1.1.4'

loop_
_geom_angle_atom_site_label_1
_geom_angle_atom_site_label_2
_geom_angle_atom_site_label_3
_geom_angle
C2 C1 H1 119.7
C2 C1 C6 120.54(15)
C6 C1 H1 119.7
C1 C2 H2 119.9
C1 C2 C3 120.16(16)
C3 C2 H2 119.9
C2 C3 H3 119.6
C4 C3 C2 120.89(16)
C4 C3 H3 119.6
C3 C4 H4 119.7
C3 C4 C5 120.63(15)
C5 C4 H4 119.7
C4 C5 C6 118.62(14)
N1 C5 C4 118.72(13)
N1 C5 C6 122.65(13)
C1 C6 C5 119.15(14)
C7 C6 C1 123.58(14)
C7 C6 C5 117.27(14)
C6 C7 H7 120.1
C8 C7 C6 119.73(14)
C8 C7 H7 120.1
C7 C8 C9 119.36(14)
C7 C8 C12 119.59(13)
C9 C8 C12 121.03(14)
C8 C9 C10 118.01(13)
N1 C9 C8 122.66(14)
N1 C9 C10 119.32(12)
C9 C10 H10 107.3
C9 C10 C11 108.87(11)
C11 C10 H10 107.3
C13 C10 C9 114.82(12)
C13 C10 H10 107.3
C13 C10 C11 111.06(11)
C10 C11 H11 108.7
C19 C11 C10 113.62(12)
C19 C11 H11 108.7
O1 C11 C10 110.71(11)
O1 C11 H11 108.7
O1 C11 C19 106.15(11)
O1 C12 C8 117.35(13)
O2 C12 C8 124.31(16)
O2 C12 O1 118.33(15)
C14 C13 C10 120.37(14)
C14 C13 C18 118.14(14)
C18 C13 C10 121.47(13)
C13 C14 H14 119.6
C13 C14 C15 120.83(16)
C15 C14 H14 119.6
C14 C15 H15 119.6
C16 C15 C14 120.87(16)
C16 C15 H15 119.6
C15 C16 H16 120.4
C15 C16 C17 119.12(16)
C17 C16 H16 120.4
C16 C17 H17 119.9
C16 C17 C18 120.17(16)
C18 C17 H17 119.9
C13 C18 C17 120.87(15)
C13 C18 H18 119.6
C17 C18 H18 119.6
C20 C19 C11 121.08(13)
C20 C19 C24 118.02(15)
C24 C19 C11 120.87(13)
C19 C20 H20 119.6
C19 C20 C21 120.86(15)
C21 C20 H20 119.6
C20 C21 H21 119.7
C22 C21 C20 120.54(16)
C22 C21 H21 119.7
C21 C22 H22 120.4
C23 C22 C21 119.21(17)
C23 C22 H22 120.4
C22 C23 H23 119.7
C22 C23 C24 120.50(15)
C24 C23 H23 119.7
C19 C24 H24 119.6
C23 C24 C19 120.85(15)
C23 C24 H24 119.6
C9 N1 C5 118.28(12)
C12 O1 C11 120.27(12)
C2' C1' H1' 119.6
C2' C1' C6' 120.75(15)
C6' C1' H1' 119.6
C1' C2' H2' 120.0
C1' C2' C3' 120.00(14)
C3' C2' H2' 120.0
C2' C3' H3' 119.5
C4' C3' C2' 120.95(16)
C4' C3' H3' 119.5
C3' C4' H4' 119.8
C3' C4' C5' 120.48(15)
C5' C4' H4' 119.8
C4' C5' C6' 118.64(13)
N1' C5' C4' 118.65(13)
N1' C5' C6' 122.71(13)
C1' C6' C5' 119.16(14)
C7' C6' C1' 123.33(14)
C7' C6' C5' 117.51(13)
C6' C7' H7' 120.1
C8' C7' C6' 119.80(14)
C8' C7' H7' 120.1
C7' C8' C9' 119.05(14)
C7' C8' C12' 119.69(13)
C9' C8' C12' 121.14(12)
C8' C9' C10' 116.60(12)
N1' C9' C8' 123.13(12)
N1' C9' C10' 120.22(12)
C9' C10' H10' 106.9
C9' C10' C11' 108.63(11)
C11' C10' H10' 106.9
C13' C10' C9' 115.74(11)
C13' C10' H10' 106.9
C13' C10' C11' 111.24(11)
C10' C11' H11' 108.9
C19' C11' C10' 114.39(12)
C19' C11' H11' 108.9
O1' C11' C10' 110.19(11)
O1' C11' H11' 108.9
O1' C11' C19' 105.34(11)
O1' C12' C8' 117.76(13)
O2' C12' C8' 123.87(14)
O2' C12' O1' 118.35(14)
C14' C13' C10' 121.71(12)
C18' C13' C10' 120.14(12)
C18' C13' C14' 118.11(13)
C13' C14' H14' 119.6
C15' C14' C13' 120.78(14)
C15' C14' H14' 119.6
C14' C15' H15' 119.8
C16' C15' C14' 120.31(14)
C16' C15' H15' 119.8
C15' C16' H16' 120.1
C15' C16' C17' 119.73(15)
C17' C16' H16' 120.1
C16' C17' H17' 120.0
C16' C17' C18' 120.09(14)
C18' C17' H17' 120.0
C13' C18' H18' 119.5
C17' C18' C13' 120.96(13)
C17' C18' H18' 119.5
C20' C19' C11' 120.87(14)
C20' C19' C24' 118.89(15)
C24' C19' C11' 120.23(14)
C19' C20' H20' 120.0
C19' C20' C21' 120.01(17)
C21' C20' H20' 120.0
C20' C21' H21' 119.9
C22' C21' C20' 120.11(18)
C22' C21' H21' 119.9
C21' C22' H22' 119.8
C23' C22' C21' 120.35(18)
C23' C22' H22' 119.8
C22' C23' H23' 120.2
C22' C23' C24' 119.66(19)
C24' C23' H23' 120.2
C19' C24' H24' 119.5
C23' C24' C19' 120.95(17)
C23' C24' H24' 119.5
C9' N1' C5' 117.71(12)
C12' O1' C11' 119.29(11)

loop_
_geom_bond_atom_site_label_1
_geom_bond_atom_site_label_2
_geom_bond_distance
C1 H1 0.9300
C1 C2 1.360(2)
C1 C6 1.415(2)
C2 H2 0.9300
C2 C3 1.402(2)
C3 H3 0.9300
C3 C4 1.359(2)
C4 H4 0.9300
C4 C5 1.410(2)
C5 C6 1.418(2)
C5 N1 1.3732(19)
C6 C7 1.406(2)
C7 H7 0.9300
C7 C8 1.366(2)
C8 C9 1.4244(19)
C8 C12 1.483(2)
C9 C10 1.515(2)
C9 N1 1.3154(18)
C10 H10 0.9800
C10 C11 1.5402(18)
C10 C13 1.5150(19)
C11 H11 0.9800
C11 C19 1.508(2)
C11 O1 1.4599(16)
C12 O1 1.3523(19)
C12 O2 1.2063(17)
C13 C14 1.377(2)
C13 C18 1.384(2)
C14 H14 0.9300
C14 C15 1.382(2)
C15 H15 0.9300
C15 C16 1.368(2)
C16 H16 0.9300
C16 C17 1.375(2)
C17 H17 0.9300
C17 C18 1.388(2)
C18 H18 0.9300
C19 C20 1.378(2)
C19 C24 1.387(2)
C20 H20 0.9300
C20 C21 1.381(2)
C21 H21 0.9300
C21 C22 1.372(2)
C22 H22 0.9300
C22 C23 1.369(2)
C23 H23 0.9300
C23 C24 1.378(2)
C24 H24 0.9300
C1' H1' 0.9300
C1' C2' 1.359(2)
C1' C6' 1.4174(19)
C2' H2' 0.9300
C2' C3' 1.402(2)
C3' H3' 0.9300
C3' C4' 1.369(2)
C4' H4' 0.9300
C4' C5' 1.410(2)
C5' C6' 1.419(2)
C5' N1' 1.3772(17)
C6' C7' 1.401(2)
C7' H7' 0.9300
C7' C8' 1.3700(19)
C8' C9' 1.4234(19)
C8' C12' 1.478(2)
C9' C10' 1.5179(18)
C9' N1' 1.3201(18)
C10' H10' 0.9800
C10' C11' 1.537(2)
C10' C13' 1.5152(18)
C11' H11' 0.9800
C11' C19' 1.5036(19)
C11' O1' 1.4658(16)
C12' O1' 1.3457(17)
C12' O2' 1.2081(17)
C13' C14' 1.3883(19)
C13' C18' 1.3857(19)
C14' H14' 0.9300
C14' C15' 1.382(2)
C15' H15' 0.9300
C15' C16' 1.372(2)
C16' H16' 0.9300
C16' C17' 1.375(2)
C17' H17' 0.9300
C17' C18' 1.382(2)
C18' H18' 0.9300
C19' C20' 1.381(2)
C19' C24' 1.387(2)
C20' H20' 0.9300
C20' C21' 1.388(2)
C21' H21' 0.9300
C21' C22' 1.373(3)
C22' H22' 0.9300
C22' C23' 1.371(3)
C23' H23' 0.9300
C23' C24' 1.376(2)
C24' H24' 0.9300

loop_
_geom_torsion_atom_site_label_1
_geom_torsion_atom_site_label_2
_geom_torsion_atom_site_label_3
_geom_torsion_atom_site_label_4
_geom_torsion
C1 C2 C3 C4 -0.7(2)
C1 C6 C7 C8 -178.27(13)
C2 C1 C6 C5 0.0(2)
C2 C1 C6 C7 -179.48(14)
C2 C3 C4 C5 -0.1(2)
C3 C4 C5 C6 0.8(2)
C3 C4 C5 N1 -179.14(14)
C4 C5 C6 C1 -0.8(2)
C4 C5 C6 C7 178.75(13)
C4 C5 N1 C9 179.37(13)
C5 C6 C7 C8 2.2(2)
C6 C1 C2 C3 0.7(2)
C6 C5 N1 C9 -0.6(2)
C6 C7 C8 C9 -1.3(2)
C6 C7 C8 C12 -179.46(13)
C7 C8 C9 C10 -178.91(12)
C7 C8 C9 N1 -0.7(2)
C7 C8 C12 O1 -170.23(13)
C7 C8 C12 O2 10.9(2)
C8 C9 C10 C11 -31.56(16)
C8 C9 C10 C13 -156.75(12)
C8 C9 N1 C5 1.6(2)
C8 C12 O1 C11 14.40(19)
C9 C8 C12 O1 11.6(2)
C9 C8 C12 O2 -167.24(15)
C9 C10 C11 C19 173.56(11)
C9 C10 C11 O1 54.22(15)
C9 C10 C13 C14 -123.78(15)
C9 C10 C13 C18 57.56(17)
C10 C9 N1 C5 179.81(12)
C10 C11 C19 C20 98.53(16)
C10 C11 C19 C24 -79.48(17)
C10 C11 O1 C12 -48.30(17)
C10 C13 C14 C15 -178.53(15)
C10 C13 C18 C17 178.25(14)
C11 C10 C13 C14 112.17(15)
C11 C10 C13 C18 -66.49(17)
C11 C19 C20 C21 -176.81(15)
C11 C19 C24 C23 177.83(13)
C12 C8 C9 C10 -0.79(19)
C12 C8 C9 N1 177.47(13)
C13 C10 C11 C19 -59.08(16)
C13 C10 C11 O1 -178.41(12)
C13 C14 C15 C16 0.2(3)
C14 C13 C18 C17 -0.4(2)
C14 C15 C16 C17 -0.3(3)
C15 C16 C17 C18 0.0(3)
C16 C17 C18 C13 0.4(2)
C18 C13 C14 C15 0.2(2)
C19 C11 O1 C12 -172.03(12)
C19 C20 C21 C22 -1.2(3)
C20 C19 C24 C23 -0.2(2)
C20 C21 C22 C23 0.1(3)
C21 C22 C23 C24 0.9(2)
C22 C23 C24 C19 -0.8(2)
C24 C19 C20 C21 1.3(2)
N1 C5 C6 C1 179.15(13)
N1 C5 C6 C7 -1.3(2)
N1 C9 C10 C11 150.13(12)
N1 C9 C10 C13 24.93(17)
O1 C11 C19 C20 -139.57(14)
O1 C11 C19 C24 42.42(16)
O2 C12 O1 C11 -166.64(13)
C1' C2' C3' C4' -0.6(2)
C1' C6' C7' C8' -177.81(13)
C2' C1' C6' C5' -0.1(2)
C2' C1' C6' C7' -179.68(14)
C2' C3' C4' C5' -1.0(2)
C3' C4' C5' C6' 2.1(2)
C3' C4' C5' N1' -177.17(13)
C4' C5' C6' C1' -1.53(19)
C4' C5' C6' C7' 178.10(12)
C4' C5' N1' C9' 179.45(12)
C5' C6' C7' C8' 2.6(2)
C6' C1' C2' C3' 1.2(2)
C6' C5' N1' C9' 0.22(19)
C6' C7' C8' C9' -0.2(2)
C6' C7' C8' C12' -176.37(12)
C7' C8' C9' C10' -179.72(12)
C7' C8' C9' N1' -2.4(2)
C7' C8' C12' O1' -166.63(13)
C7' C8' C12' O2' 15.3(2)
C8' C9' C10' C11' -32.70(15)
C8' C9' C10' C13' -158.64(12)
C8' C9' N1' C5' 2.36(19)
C8' C12' O1' C11' 10.23(18)
C9' C8' C12' O1' 17.31(19)
C9' C8' C12' O2' -160.78(14)
C9' C10' C11' C19' 175.60(11)
C9' C10' C11' O1' 57.17(14)
C9' C10' C13' C14' 57.56(18)
C9' C10' C13' C18' -124.65(14)
C10' C9' N1' C5' 179.58(11)
C10' C11' C19' C20' 119.61(15)
C10' C11' C19' C24' -61.15(19)
C10' C11' O1' C12' -47.98(16)
C10' C13' C14' C15' 178.99(13)
C10' C13' C18' C17' -179.58(13)
C11' C10' C13' C14' -67.04(16)
C11' C10' C13' C18' 110.76(14)
C11' C19' C20' C21' 179.68(15)
C11' C19' C24' C23' 179.45(16)
C12' C8' C9' C10' -3.64(18)
C12' C8' C9' N1' 173.67(12)
C13' C10' C11' C19' -55.88(15)
C13' C10' C11' O1' -174.32(10)
C13' C14' C15' C16' 0.3(2)
C14' C13' C18' C17' -1.7(2)
C14' C15' C16' C17' -1.2(2)
C15' C16' C17' C18' 0.7(2)
C16' C17' C18' C13' 0.8(2)
C18' C13' C14' C15' 1.2(2)
C19' C11' O1' C12' -171.84(12)
C19' C20' C21' C22' 0.8(3)
C20' C19' C24' C23' -1.3(3)
C20' C21' C22' C23' -1.2(3)
C21' C22' C23' C24' 0.3(3)
C22' C23' C24' C19' 0.9(3)
C24' C19' C20' C21' 0.4(2)
N1' C5' C6' C1' 177.70(12)
N1' C5' C6' C7' -2.7(2)
N1' C9' C10' C11' 149.90(12)
N1' C9' C10' C13' 23.97(17)
O1' C11' C19' C20' -119.24(15)
O1' C11' C19' C24' 60.00(17)
O2' C12' O1' C11' -171.58(13)
